data_7224659
loop_
_publ_author_name
'Wu, Bing'
'Zhang, Wen-Hua'
'Lang, Jian-Ping'

_publ_section_title
;
 Site-selective homo- and hetero-metallic doping of a 1D Zn-based
 coordination polymer to enhance the dimensionality and photocurrent
 responses
;
_journal_issue 17
_journal_name_full CrystEngComm
_journal_page_first 3048
_journal_paper_doi 10.1039/C6CE00187D
_journal_volume 18
_journal_year 2016
_chemical_formula_moiety 'C16 H16 Co0.12 N2 O10 Zn1.38, 2(H2 O)'
_chemical_formula_sum 'C16 H20 Co0.12 N2 O12 Zn1.38'
_chemical_formula_weight 529.62
_chemical_name_systematic
;
 ? 
;
_space_group_crystal_system triclinic
_space_group_IT_number 2
_space_group_name_Hall '-P 1'
_space_group_name_H-M_alt 'P -1'
_symmetry_space_group_name_Hall '-P 1'
_symmetry_space_group_name_H-M 'P -1'
_atom_sites_solution_hydrogens geom
_atom_sites_solution_primary direct
_atom_sites_solution_secondary difmap
_audit_creation_date 2014-11-04
_audit_creation_method
;
Olex2 1.2
(compiled 2014.09.19 svn.r3010 for OlexSys, GUI svn.r4874)
;
_audit_update_record
;
2016-01-16 deposited with the CCDC.
2016-03-21 downloaded from the CCDC.
;
_cell_angle_alpha 79.622(3)
_cell_angle_beta 75.172(3)
_cell_angle_gamma 75.896(3)
_cell_formula_units_Z 2
_cell_length_a 7.2017(5)
_cell_length_b 10.5220(7)
_cell_length_c 13.3762(9)
_cell_measurement_reflns_used 9865
_cell_measurement_temperature 296(2)
_cell_measurement_theta_max 28.324
_cell_measurement_theta_min 2.401
_cell_volume 942.78(11)
_computing_cell_refinement 'SAINT v8.34A (Bruker, 2013)'
_computing_data_reduction 'SAINT v8.34A (Bruker, 2013)'
_computing_molecular_graphics 'Olex2 (Dolomanov et al., 2009)'
_computing_publication_material 'Olex2 (Dolomanov et al., 2009)'
_computing_structure_refinement 'XL (Sheldrick, 2008)'
_computing_structure_solution 'ShelXS (Sheldrick, 2008)'
_diffrn_ambient_temperature 296.15
_diffrn_measured_fraction_theta_full 0.998
_diffrn_measured_fraction_theta_max 0.998
_diffrn_measurement_device_type 'Bruker APEX-II CCD'
_diffrn_measurement_method '\f and \w scans'
_diffrn_radiation_monochromator graphite
_diffrn_radiation_type MoK\a
_diffrn_radiation_wavelength 0.71073
_diffrn_reflns_av_R_equivalents 0.0753
_diffrn_reflns_av_unetI/netI 0.0492
_diffrn_reflns_limit_h_max 9
_diffrn_reflns_limit_h_min -9
_diffrn_reflns_limit_k_max 13
_diffrn_reflns_limit_k_min -14
_diffrn_reflns_limit_l_max 17
_diffrn_reflns_limit_l_min -17
_diffrn_reflns_number 37804
_diffrn_reflns_theta_full 28.33
_diffrn_reflns_theta_max 28.33
_diffrn_reflns_theta_min 2.40
_diffrn_source 'fine-focus sealed tube'
_diffrn_standards_number 0
_exptl_absorpt_coefficient_mu 1.950
_exptl_absorpt_correction_T_max 0.8289
_exptl_absorpt_correction_T_min 0.5923
_exptl_absorpt_correction_type multi-scan
_exptl_absorpt_process_details
;
CrysAlisPro, Agilent Technologies,
Version 1.171.36.32 (release 02-08-2013 CrysAlis171 .NET)
(compiled Aug  2 2013,16:46:58)
Empirical absorption correction using spherical harmonics,
 implemented in SCALE3 ABSPACK scaling algorithm.
;
_exptl_crystal_colour purple
_exptl_crystal_density_diffrn 1.866
_exptl_crystal_density_method 'not measured'
_exptl_crystal_description block
_exptl_crystal_F_000 541
_exptl_crystal_size_max 0.3
_exptl_crystal_size_mid 0.15
_exptl_crystal_size_min 0.1
_refine_diff_density_max 0.630
_refine_diff_density_min -0.655
_refine_diff_density_rms 0.105
_refine_ls_extinction_method none
_refine_ls_goodness_of_fit_ref 1.019
_refine_ls_hydrogen_treatment mixed
_refine_ls_matrix_type full
_refine_ls_number_parameters 316
_refine_ls_number_reflns 4691
_refine_ls_number_restraints 0
_refine_ls_restrained_S_all 1.019
_refine_ls_R_factor_all 0.0596
_refine_ls_R_factor_gt 0.0384
_refine_ls_shift/su_max 0.001
_refine_ls_shift/su_mean 0.000
_refine_ls_structure_factor_coef Fsqd
_refine_ls_weighting_details 'calc w=1/[\s^2^(Fo^2^)+(0.0204P)^2^+1.6314P] where P=(Fo^2^+2Fc^2^)/3'
_refine_ls_weighting_scheme calc
_refine_ls_wR_factor_gt 0.0682
_refine_ls_wR_factor_ref 0.0743
_reflns_number_gt 3757
_reflns_number_total 4691
_reflns_threshold_expression >2sigma(I)
_cod_data_source_file c6ce00187d2.cif
_cod_data_source_block b140621b_0m_a
_cod_depositor_comments 'Adding full bibliography for 7224658--7224661.cif.'
_cod_database_code 7224659
_olex2_refinement_description
;
1. Fixed Uiso
 At 1.2 times of:
  All C(H) groups, All C(H,H) groups, All N(H) groups
 At 1.5 times of:
  All O(H,H) groups
2. Shared sites
{Zn2, Co1}
3. Uiso/Uaniso restraints and constraints
Uanis(Zn2) = Uanis(Co1)
4. Others
 Fixed Sof: Zn2(0.38) Co1(0.12)
5.a Secondary CH2 refined with riding coordinates:
 C16(H16A,H16B)
5.b Aromatic/amide H refined with riding coordinates:
 N2(H2), C3(H3), C4(H4), C5(H5), C10(H10), C12(H12), C13(H13), C14(H14)
;
_olex2_submission_special_instructions 'No special instructions were received'

loop_
_space_group_symop_id
_space_group_symop_operation_xyz
1 'x, y, z'
2 '-x, -y, -z'

loop_
_atom_site_label
_atom_site_type_symbol
_atom_site_fract_x
_atom_site_fract_y
_atom_site_fract_z
_atom_site_U_iso_or_equiv
_atom_site_adp_type
_atom_site_occupancy
_atom_site_calc_flag
_atom_site_disorder_group
_atom_site_site_symmetry_order
_atom_site_refinement_flags_posn
_atom_site_refinement_flags_adp
_atom_site_refinement_flags_occupancy
Zn1 Zn 0.65807(4) 0.51581(3) 0.61027(2) 0.01055(8) Uani 1 d . 1 . . .
Zn2 Zn 0.5000 0.5000 1.0000 0.00863(10) Uani 0.76 d 1 2 S T P
Co1 Co 0.5000 0.5000 1.0000 0.00863(10) Uani 0.24 d 2 2 S T P
O1 O 0.3898(2) 0.51385(16) 0.68249(13) 0.0119(4) Uani 1 d . 1 . . .
O2 O 0.1179(2) 0.44046(17) 0.75784(14) 0.0137(4) Uani 1 d . 1 . . .
O3 O 0.4473(3) 0.39392(16) 0.89753(13) 0.0127(4) Uani 1 d . 1 . . .
O4 O 0.3465(3) 0.22185(18) 1.00466(13) 0.0160(4) Uani 1 d . 1 . . .
O5 O 0.3271(3) 0.38592(17) 0.52680(13) 0.0141(4) Uani 1 d . 1 . . .
O6 O 0.5198(3) 0.20966(18) 0.45588(13) 0.0173(4) Uani 1 d . 1 . . .
O7 O 0.7835(3) 0.57735(19) 0.70365(15) 0.0150(4) Uani 1 d . 1 . . .
H7A H 0.884(5) 0.533(3) 0.714(2) 0.023 Uiso 1 d . 1 R . .
H7B H 0.716(5) 0.600(3) 0.758(3) 0.023 Uiso 1 d . 1 R . .
O8 O 0.5307(3) 0.66308(18) 0.87473(14) 0.0126(4) Uani 1 d . 1 . . .
H8A H 0.562(4) 0.716(3) 0.906(2) 0.019 Uiso 1 d . 1 R . .
H8B H 0.442(5) 0.706(3) 0.846(2) 0.019 Uiso 1 d . 1 R . .
O9 O 0.2032(3) 0.57051(19) 1.04475(15) 0.0149(4) Uani 1 d . 1 . . .
H9A H 0.173(5) 0.635(3) 1.074(3) 0.022 Uiso 1 d . 1 R . .
H9B H 0.153(5) 0.590(3) 0.993(3) 0.022 Uiso 1 d . 1 R . .
O10 O 0.8620(3) 0.19161(17) 0.88747(14) 0.0175(4) Uani 1 d . 1 . . .
O11 O 1.0237(3) 0.6486(2) 0.88063(16) 0.0198(4) Uani 1 d . 1 . . .
H11A H 1.029(5) 0.584(4) 0.856(3) 0.030 Uiso 1 d . 1 R . .
H11B H 0.919(5) 0.678(3) 0.907(3) 0.030 Uiso 1 d . 1 R . .
O12 O 0.7254(3) 0.20364(19) 0.25077(16) 0.0161(4) Uani 1 d . 1 . . .
H12A H 0.668(5) 0.218(3) 0.306(3) 0.024 Uiso 1 d . 1 R . .
H12B H 0.802(5) 0.253(3) 0.229(3) 0.024 Uiso 1 d . 1 R . .
N1 N 0.8388(3) 0.3394(2) 0.58852(16) 0.0103(4) Uani 1 d . 1 . . .
N2 N 1.0434(3) 0.0594(2) 0.76490(16) 0.0116(4) Uani 1 d . 1 . . .
H2 H 1.1234 -0.0152 0.7564 0.014 Uiso 1 calc . 1 R . .
C1 C 0.4038(3) 0.2768(2) 0.72521(19) 0.0083(5) Uani 1 d . 1 . . .
C2 C 0.4562(3) 0.2051(2) 0.63963(19) 0.0093(5) Uani 1 d . 1 . . .
C3 C 0.5365(4) 0.0701(2) 0.65194(19) 0.0115(5) Uani 1 d . 1 . . .
H3 H 0.5714 0.0234 0.5948 0.014 Uiso 1 calc . 1 R . .
C4 C 0.5652(4) 0.0045(2) 0.74834(19) 0.0125(5) Uani 1 d . 1 . . .
H4 H 0.6175 -0.0857 0.7560 0.015 Uiso 1 calc . 1 R . .
C5 C 0.5151(4) 0.0745(2) 0.8328(2) 0.0115(5) Uani 1 d . 1 . . .
H5 H 0.5338 0.0307 0.8975 0.014 Uiso 1 calc . 1 R . .
C6 C 0.4372(3) 0.2096(2) 0.82233(19) 0.0097(5) Uani 1 d . 1 . . .
C7 C 0.2981(4) 0.4213(2) 0.71971(18) 0.0096(5) Uani 1 d . 1 . . .
C8 C 0.4053(3) 0.2811(2) 0.91558(19) 0.0109(5) Uani 1 d . 1 . . .
C9 C 0.4341(4) 0.2693(2) 0.53195(19) 0.0110(5) Uani 1 d . 1 . . .
C10 C 0.8807(4) 0.2645(2) 0.67597(19) 0.0108(5) Uani 1 d . 1 . . .
H10 H 0.8268 0.2974 0.7395 0.013 Uiso 1 calc . 1 R . .
C11 C 1.0019(3) 0.1400(2) 0.67426(19) 0.0103(5) Uani 1 d . 1 . . .
C12 C 1.0856(4) 0.0945(2) 0.5779(2) 0.0123(5) Uani 1 d . 1 . . .
H12 H 1.1701 0.0123 0.5736 0.015 Uiso 1 calc . 1 R . .
C13 C 1.0419(4) 0.1728(3) 0.48842(19) 0.0144(5) Uani 1 d . 1 . . .
H13 H 1.0966 0.1433 0.4236 0.017 Uiso 1 calc . 1 R . .
C14 C 0.9167(4) 0.2948(3) 0.49597(19) 0.0133(5) Uani 1 d . 1 . . .
H14 H 0.8861 0.3468 0.4360 0.016 Uiso 1 calc . 1 R . .
C15 C 0.9705(4) 0.0869(2) 0.86423(19) 0.0119(5) Uani 1 d . 1 . . .
C16 C 1.0280(4) -0.0229(3) 0.94675(19) 0.0164(6) Uani 1 d . 1 . . .
H16A H 1.1688 -0.0562 0.9288 0.020 Uiso 1 calc . 1 R . .
H16B H 0.9641 -0.0947 0.9487 0.020 Uiso 1 calc . 1 R . .

loop_
_atom_site_aniso_label
_atom_site_aniso_U_11
_atom_site_aniso_U_22
_atom_site_aniso_U_33
_atom_site_aniso_U_23
_atom_site_aniso_U_13
_atom_site_aniso_U_12
Zn1 0.01228(15) 0.01032(15) 0.00756(15) 0.00009(11) -0.00255(11) -0.00007(11)
Zn2 0.0107(2) 0.0083(2) 0.0067(2) -0.00236(16) -0.00125(16) -0.00130(16)
Co1 0.0107(2) 0.0083(2) 0.0067(2) -0.00236(16) -0.00125(16) -0.00130(16)
O1 0.0132(9) 0.0085(9) 0.0129(9) -0.0014(7) -0.0004(7) -0.0025(7)
O2 0.0085(8) 0.0156(9) 0.0150(9) -0.0030(7) -0.0005(7) -0.0001(7)
O3 0.0210(9) 0.0090(8) 0.0091(9) -0.0023(7) -0.0044(7) -0.0031(7)
O4 0.0233(10) 0.0176(9) 0.0069(9) -0.0012(7) -0.0006(7) -0.0072(8)
O5 0.0209(10) 0.0108(9) 0.0086(9) 0.0018(7) -0.0046(7) -0.0006(7)
O6 0.0246(10) 0.0190(10) 0.0069(9) -0.0044(7) -0.0010(8) -0.0025(8)
O7 0.0124(9) 0.0213(10) 0.0104(9) -0.0061(8) -0.0027(8) 0.0017(8)
O8 0.0167(9) 0.0113(9) 0.0103(9) -0.0017(7) -0.0044(7) -0.0020(7)
O9 0.0148(9) 0.0146(9) 0.0149(10) -0.0076(8) -0.0023(8) 0.0009(7)
O10 0.0269(10) 0.0112(9) 0.0110(9) -0.0029(7) -0.0045(8) 0.0040(8)
O11 0.0177(10) 0.0191(11) 0.0235(11) -0.0085(9) -0.0023(9) -0.0033(8)
O12 0.0196(10) 0.0145(10) 0.0119(10) -0.0033(8) 0.0006(8) -0.0023(8)
N1 0.0099(10) 0.0099(10) 0.0104(11) -0.0003(8) -0.0021(8) -0.0016(8)
N2 0.0146(11) 0.0070(10) 0.0103(11) -0.0014(8) -0.0025(8) 0.0034(8)
C1 0.0066(11) 0.0076(11) 0.0103(12) 0.0003(9) -0.0005(9) -0.0035(9)
C2 0.0086(11) 0.0109(12) 0.0081(12) -0.0003(9) -0.0012(9) -0.0029(9)
C3 0.0124(12) 0.0120(12) 0.0108(12) -0.0052(10) -0.0009(10) -0.0029(9)
C4 0.0160(13) 0.0067(11) 0.0139(13) -0.0008(10) -0.0031(10) -0.0012(9)
C5 0.0139(12) 0.0104(12) 0.0099(12) 0.0025(9) -0.0022(10) -0.0050(10)
C6 0.0088(11) 0.0119(12) 0.0082(12) -0.0010(9) -0.0008(9) -0.0033(9)
C7 0.0146(12) 0.0110(12) 0.0038(11) -0.0009(9) -0.0045(9) -0.0014(10)
C8 0.0092(12) 0.0124(12) 0.0113(13) -0.0032(10) -0.0045(10) 0.0012(9)
C9 0.0125(12) 0.0123(12) 0.0105(12) -0.0004(10) -0.0025(10) -0.0072(10)
C10 0.0113(12) 0.0124(12) 0.0077(12) -0.0006(9) -0.0010(9) -0.0019(9)
C11 0.0100(12) 0.0109(12) 0.0099(12) 0.0010(9) -0.0013(10) -0.0048(9)
C12 0.0139(12) 0.0084(11) 0.0138(13) -0.0031(10) -0.0029(10) 0.0004(9)
C13 0.0160(13) 0.0183(13) 0.0073(12) -0.0038(10) 0.0006(10) -0.0024(11)
C14 0.0144(13) 0.0161(13) 0.0082(12) 0.0019(10) -0.0015(10) -0.0046(10)
C15 0.0131(12) 0.0108(12) 0.0123(13) -0.0020(10) -0.0029(10) -0.0030(10)
C16 0.0244(14) 0.0111(12) 0.0109(13) -0.0006(10) -0.0042(11) 0.0010(10)

loop_
_atom_type_symbol
_atom_type_description
_atom_type_scat_dispersion_real
_atom_type_scat_dispersion_imag
_atom_type_scat_source
C C 0.0033 0.0016 'International Tables Vol C Tables 4.2.6.8 and 6.1.1.4'
H H 0.0000 0.0000 'International Tables Vol C Tables 4.2.6.8 and 6.1.1.4'
Co Co 0.3494 0.9721 'International Tables Vol C Tables 4.2.6.8 and 6.1.1.4'
N N 0.0061 0.0033 'International Tables Vol C Tables 4.2.6.8 and 6.1.1.4'
O O 0.0106 0.0060 'International Tables Vol C Tables 4.2.6.8 and 6.1.1.4'
Zn Zn 0.2839 1.4301 'International Tables Vol C Tables 4.2.6.8 and 6.1.1.4'

loop_
_geom_angle_atom_site_label_1
_geom_angle_atom_site_label_2
_geom_angle_atom_site_label_3
_geom_angle
_geom_angle_site_symmetry_1
_geom_angle_site_symmetry_3
O1 Zn1 O7 107.42(8) . .
O1 Zn1 N1 116.72(8) . .
O5 Zn1 O1 111.56(7) 2_666 .
O5 Zn1 O7 115.53(8) 2_666 .
O5 Zn1 N1 105.36(8) 2_666 .
O7 Zn1 N1 100.02(8) . .
O3 Zn2 O3 180.000(1) 2_667 .
O3 Zn2 O8 90.98(7) . 2_667
O3 Zn2 O8 89.02(7) 2_667 2_667
O3 Zn2 O8 89.02(7) . .
O3 Zn2 O8 90.98(7) 2_667 .
O8 Zn2 O8 180.000(1) . 2_667
O9 Zn2 O3 89.14(7) . .
O9 Zn2 O3 90.86(7) . 2_667
O9 Zn2 O3 90.86(7) 2_667 .
O9 Zn2 O3 89.14(7) 2_667 2_667
O9 Zn2 O8 88.14(7) 2_667 .
O9 Zn2 O8 91.86(7) 2_667 2_667
O9 Zn2 O8 88.14(7) . 2_667
O9 Zn2 O8 91.86(7) . .
O9 Zn2 O9 180.000(1) 2_667 .
C7 O1 Zn1 132.72(16) . .
C8 O3 Zn2 128.50(16) . .
C9 O5 Zn1 116.27(16) . 2_666
Zn1 O7 H7A 117(2) . .
Zn1 O7 H7B 118(2) . .
H7A O7 H7B 109(3) . .
Zn2 O8 H8A 100(2) . .
Zn2 O8 H8B 125(2) . .
H8A O8 H8B 107(3) . .
Zn2 O9 H9A 115(2) . .
Zn2 O9 H9B 110(2) . .
H9A O9 H9B 107(3) . .
H11A O11 H11B 111(4) . .
H12A O12 H12B 109(3) . .
C10 N1 Zn1 115.02(16) . .
C14 N1 Zn1 124.94(17) . .
C14 N1 C10 120.0(2) . .
C11 N2 H2 116.6 . .
C15 N2 H2 116.6 . .
C15 N2 C11 126.8(2) . .
C2 C1 C6 118.6(2) . .
C2 C1 C7 122.8(2) . .
C6 C1 C7 118.5(2) . .
C1 C2 C9 122.4(2) . .
C3 C2 C1 120.1(2) . .
C3 C2 C9 117.5(2) . .
C2 C3 H3 119.6 . .
C4 C3 C2 120.9(2) . .
C4 C3 H3 119.6 . .
C3 C4 H4 120.3 . .
C5 C4 C3 119.4(2) . .
C5 C4 H4 120.3 . .
C4 C5 H5 119.6 . .
C4 C5 C6 120.9(2) . .
C6 C5 H5 119.6 . .
C1 C6 C8 122.2(2) . .
C5 C6 C1 120.2(2) . .
C5 C6 C8 117.5(2) . .
O1 C7 C1 121.7(2) . .
O2 C7 O1 123.3(2) . .
O2 C7 C1 114.9(2) . .
O3 C8 C6 116.7(2) . .
O4 C8 O3 125.5(2) . .
O4 C8 C6 117.8(2) . .
O5 C9 C2 115.7(2) . .
O6 C9 O5 124.6(2) . .
O6 C9 C2 119.6(2) . .
N1 C10 H10 119.0 . .
N1 C10 C11 122.1(2) . .
C11 C10 H10 119.0 . .
C10 C11 N2 122.8(2) . .
C10 C11 C12 117.9(2) . .
C12 C11 N2 119.3(2) . .
C11 C12 H12 120.3 . .
C13 C12 C11 119.4(2) . .
C13 C12 H12 120.3 . .
C12 C13 H13 120.2 . .
C14 C13 C12 119.7(2) . .
C14 C13 H13 120.2 . .
N1 C14 C13 120.9(2) . .
N1 C14 H14 119.6 . .
C13 C14 H14 119.6 . .
O10 C15 N2 123.6(2) . .
O10 C15 C16 121.2(2) . .
N2 C15 C16 115.2(2) . .
C15 C16 C16 111.9(3) . 2_757
C15 C16 H16A 109.2 . .
C15 C16 H16B 109.2 . .
C16 C16 H16A 109.2 2_757 .
C16 C16 H16B 109.2 2_757 .
H16A C16 H16B 107.9 . .

loop_
_geom_bond_atom_site_label_1
_geom_bond_atom_site_label_2
_geom_bond_distance
_geom_bond_site_symmetry_2
Zn1 O1 1.9298(17) .
Zn1 O5 1.9268(17) 2_666
Zn1 O7 1.9874(19) .
Zn1 N1 2.012(2) .
Zn2 O3 2.0719(17) 2_667
Zn2 O3 2.0719(17) .
Zn2 O8 2.1819(18) 2_667
Zn2 O8 2.1819(18) .
Zn2 O9 2.0515(18) 2_667
Zn2 O9 2.0515(18) .
O1 C7 1.266(3) .
O2 C7 1.247(3) .
O3 C8 1.262(3) .
O4 C8 1.261(3) .
O5 Zn1 1.9268(17) 2_666
O5 C9 1.280(3) .
O6 C9 1.237(3) .
O7 H7A 0.79(3) .
O7 H7B 0.81(3) .
O8 H8A 0.85(3) .
O8 H8B 0.82(3) .
O9 H9A 0.80(3) .
O9 H9B 0.83(3) .
O10 C15 1.225(3) .
O11 H11A 0.79(4) .
O11 H11B 0.76(4) .
O12 H12A 0.77(3) .
O12 H12B 0.81(3) .
N1 C10 1.346(3) .
N1 C14 1.339(3) .
N2 H2 0.8600 .
N2 C11 1.403(3) .
N2 C15 1.353(3) .
C1 C2 1.405(3) .
C1 C6 1.411(3) .
C1 C7 1.524(3) .
C2 C3 1.394(3) .
C2 C9 1.507(3) .
C3 H3 0.9300 .
C3 C4 1.388(3) .
C4 H4 0.9300 .
C4 C5 1.383(4) .
C5 H5 0.9300 .
C5 C6 1.391(3) .
C6 C8 1.510(3) .
C10 H10 0.9300 .
C10 C11 1.387(3) .
C11 C12 1.392(3) .
C12 H12 0.9300 .
C12 C13 1.386(3) .
C13 H13 0.9300 .
C13 C14 1.382(3) .
C14 H14 0.9300 .
C15 C16 1.505(3) .
C16 C16 1.511(5) 2_757
C16 H16A 0.9700 .
C16 H16B 0.9700 .

loop_
_geom_hbond_atom_site_label_D
_geom_hbond_atom_site_label_H
_geom_hbond_atom_site_label_A
_geom_hbond_distance_DH
_geom_hbond_distance_HA
_geom_hbond_distance_DA
_geom_hbond_angle_DHA
_geom_hbond_site_symmetry_A
O7 H7A O2 0.79(3) 1.90(3) 2.688(3) 170(3) 1_655
O7 H7B O8 0.81(3) 1.88(3) 2.679(3) 172(3) .
O8 H8A O4 0.85(3) 1.78(3) 2.609(3) 162(3) 2_667
O8 H8B O12 0.82(3) 1.96(3) 2.768(3) 167(3) 2_666
O9 H9A O10 0.80(3) 1.93(3) 2.708(3) 165(3) 2_667
O9 H9B O11 0.83(3) 1.90(3) 2.730(3) 175(3) 1_455
O11 H11A O2 0.79(4) 2.06(4) 2.821(3) 161(3) 1_655
O11 H11B O4 0.76(4) 2.12(4) 2.865(3) 169(4) 2_667
O12 H12A O6 0.77(3) 2.01(4) 2.768(3) 166(3) .
O12 H12B O11 0.81(3) 1.99(3) 2.744(3) 156(3) 2_766
N2 H2 O12 0.86 2.02 2.874(3) 170.8 2_756
C10 H10 O10 0.93 2.13 2.772(3) 125.0 .

loop_
_geom_torsion_atom_site_label_1
_geom_torsion_atom_site_label_2
_geom_torsion_atom_site_label_3
_geom_torsion_atom_site_label_4
_geom_torsion
_geom_torsion_site_symmetry_1
_geom_torsion_site_symmetry_4
Zn1 O1 C7 O2 -174.59(17) . .
Zn1 O1 C7 C1 8.1(3) . .
Zn1 O5 C9 O6 -11.7(3) 2_666 .
Zn1 O5 C9 C2 167.07(16) 2_666 .
Zn1 N1 C10 C11 179.51(19) . .
Zn1 N1 C14 C13 179.05(18) . .
Zn2 O3 C8 O4 16.0(4) . .
Zn2 O3 C8 C6 -161.19(15) . .
O1 Zn1 N1 C10 -68.22(19) . .
O1 Zn1 N1 C14 112.2(2) . .
O3 Zn2 O3 C8 -27(100) 2_667 .
O5 Zn1 O1 C7 120.1(2) 2_666 .
O5 Zn1 N1 C10 167.38(17) 2_666 .
O5 Zn1 N1 C14 -12.2(2) 2_666 .
O7 Zn1 O1 C7 -112.3(2) . .
O7 Zn1 N1 C10 47.21(18) . .
O7 Zn1 N1 C14 -132.4(2) . .
O8 Zn2 O3 C8 3.1(2) 2_667 .
O8 Zn2 O3 C8 -176.9(2) . .
O9 Zn2 O3 C8 94.9(2) 2_667 .
O9 Zn2 O3 C8 -85.1(2) . .
O10 C15 C16 C16 -11.5(4) . 2_757
N1 Zn1 O1 C7 -1.1(2) . .
N1 C10 C11 N2 -178.4(2) . .
N1 C10 C11 C12 1.9(4) . .
N2 C11 C12 C13 178.8(2) . .
N2 C15 C16 C16 169.9(3) . 2_757
C1 C2 C3 C4 0.3(4) . .
C1 C2 C9 O5 -14.4(3) . .
C1 C2 C9 O6 164.4(2) . .
C1 C6 C8 O3 -35.7(3) . .
C1 C6 C8 O4 146.9(2) . .
C2 C1 C6 C5 -1.9(3) . .
C2 C1 C6 C8 173.5(2) . .
C2 C1 C7 O1 -81.7(3) . .
C2 C1 C7 O2 100.8(3) . .
C2 C3 C4 C5 -0.7(4) . .
C3 C2 C9 O5 167.2(2) . .
C3 C2 C9 O6 -13.9(3) . .
C3 C4 C5 C6 -0.2(4) . .
C4 C5 C6 C1 1.5(4) . .
C4 C5 C6 C8 -174.1(2) . .
C5 C6 C8 O3 139.8(2) . .
C5 C6 C8 O4 -37.7(3) . .
C6 C1 C2 C3 1.0(3) . .
C6 C1 C2 C9 -177.3(2) . .
C6 C1 C7 O1 103.2(3) . .
C6 C1 C7 O2 -74.3(3) . .
C7 C1 C2 C3 -174.2(2) . .
C7 C1 C2 C9 7.5(4) . .
C7 C1 C6 C5 173.5(2) . .
C7 C1 C6 C8 -11.2(3) . .
C9 C2 C3 C4 178.7(2) . .
C10 N1 C14 C13 -0.6(4) . .
C10 C11 C12 C13 -1.5(4) . .
C11 N2 C15 O10 -3.3(4) . .
C11 N2 C15 C16 175.2(2) . .
C11 C12 C13 C14 0.2(4) . .
C12 C13 C14 N1 0.9(4) . .
C14 N1 C10 C11 -0.8(4) . .
C15 N2 C11 C10 2.2(4) . .
C15 N2 C11 C12 -178.1(2) . .
